data_7252074
loop_
_publ_author_name
'Barton, Benita'
'Adam, Muhammad-Ameen'
'Hosten, Eric C.'

_publ_section_title
;
 The host potential of
 N,N&#x2032;-bis(9-(4-methoxyphenyl)-9H-xanthen-9-yl)ethane-1,2-diamine
 for xylene and ethylbenzene isomers, and its selectivity behaviour in
 mixed guest solutions
;
_journal_issue 20
_journal_name_full CrystEngComm
_journal_page_first 3188
_journal_page_last 3199
_journal_paper_doi 10.1039/D6CE00160B
_journal_volume 28
_journal_year 2026
_chemical_formula_moiety 'C42 H36 N2 O4, C8 H10'
_chemical_formula_sum 'C50 H46 N2 O4'
_chemical_formula_weight 738.89
_chemical_name_systematic
;
N,N'-Bis(9-(4-methoxyphenyl)-9H-xanthen-9-yl)ethane-1,2-diamine
;
_chemical_temperature_decomposition 314.85
_space_group_crystal_system monoclinic
_space_group_IT_number 14
_space_group_name_Hall '-P 2yn'
_space_group_name_H-M_alt 'P 1 21/n 1'
_atom_sites_solution_hydrogens mixed
_atom_sites_solution_primary dual
_atom_sites_solution_secondary difmap
_audit_creation_method SHELXL-2025/1
_audit_update_record
;
2026-02-10 deposited with the CCDC.	2026-04-14 downloaded from the CCDC.
;
_cell_angle_alpha 90
_cell_angle_beta 111.015(2)
_cell_angle_gamma 90
_cell_formula_units_Z 4
_cell_length_a 17.8696(12)
_cell_length_b 10.5775(7)
_cell_length_c 22.5364(14)
_cell_measurement_reflns_used 9858
_cell_measurement_temperature 200(2)
_cell_measurement_theta_max 26.41
_cell_measurement_theta_min 2.30
_cell_volume 3976.4(5)
_computing_cell_refinement 'SAINT V8.40B (Bruker AXS LLC, 2019)'
_computing_data_collection 'Bruker Instrument Service V6.2.16'
_computing_data_reduction 'SAINT V8.40B (Bruker AXS LLC, 2019)'
_computing_molecular_graphics 'Ortep-3 for Windows V2023.1 (Farrugia, 2012)'
_computing_publication_material 'PLATON (Spek, 2009) and MERCURY (Macrae, 2008)'
_computing_structure_refinement 'SHELXL-2025/1 (Sheldrick, 2015b) and ShelXle (H\"ubschle, 2011)'
_computing_structure_solution 'SHELXT-2019/3 (Sheldrick, 2015a)'
_diffrn_ambient_temperature 200(2)
_diffrn_detector 'Bruker PHOTON II 7 CCD detector'
_diffrn_detector_area_resol_mean 7.3910
_diffrn_measured_fraction_theta_full 0.998
_diffrn_measured_fraction_theta_max 0.986
_diffrn_measurement_device 'four-circle KAPPA diffractometer'
_diffrn_measurement_device_type 'Bruker D8 QUEST'
_diffrn_measurement_method '\f and \w scans'
_diffrn_radiation_monochromator graphite
_diffrn_radiation_type MoK\a
_diffrn_radiation_wavelength 0.71073
_diffrn_reflns_av_R_equivalents 0.1057
_diffrn_reflns_av_unetI/netI 0.0393
_diffrn_reflns_Laue_measured_fraction_full 0.998
_diffrn_reflns_Laue_measured_fraction_max 0.986
_diffrn_reflns_limit_h_max 22
_diffrn_reflns_limit_h_min -22
_diffrn_reflns_limit_k_max 13
_diffrn_reflns_limit_k_min -13
_diffrn_reflns_limit_l_max 27
_diffrn_reflns_limit_l_min -28
_diffrn_reflns_number 137242
_diffrn_reflns_point_group_measured_fraction_full 0.998
_diffrn_reflns_point_group_measured_fraction_max 0.986
_diffrn_reflns_theta_full 25.242
_diffrn_reflns_theta_max 26.451
_diffrn_reflns_theta_min 2.155
_diffrn_source 'sealed x-ray tube'
_diffrn_source_current 1.4
_diffrn_source_power 70
_diffrn_source_voltage 50
_exptl_absorpt_coefficient_mu 0.078
_exptl_absorpt_correction_T_max 0.7454
_exptl_absorpt_correction_T_min 0.7078
_exptl_absorpt_correction_type multi-scan
_exptl_absorpt_process_details 'SADABS V2016/2 (Krause, 2015)'
_exptl_crystal_colour colourless
_exptl_crystal_density_diffrn 1.234
_exptl_crystal_density_method 'not measured'
_exptl_crystal_description platelet
_exptl_crystal_F_000 1568
_exptl_crystal_size_max 0.502
_exptl_crystal_size_mid 0.358
_exptl_crystal_size_min 0.042
_refine_diff_density_max 0.348
_refine_diff_density_min -0.330
_refine_diff_density_rms 0.046
_refine_ls_extinction_coef 0.0019(4)
_refine_ls_extinction_expression Fc^*^=kFc[1+0.001xFc^2^\l^3^/sin(2\q)]^-1/4^
_refine_ls_extinction_method 'SHELXL-2025/1 (Sheldrick 2025)'
_refine_ls_goodness_of_fit_ref 1.208
_refine_ls_hydrogen_treatment constr
_refine_ls_matrix_type full
_refine_ls_number_parameters 557
_refine_ls_number_reflns 8078
_refine_ls_number_restraints 222
_refine_ls_restrained_S_all 1.227
_refine_ls_R_factor_all 0.0978
_refine_ls_R_factor_gt 0.0760
_refine_ls_shift/su_max 0.001
_refine_ls_shift/su_mean 0.000
_refine_ls_structure_factor_coef Fsqd
_refine_ls_weighting_details 'w=1/[\s^2^(Fo^2^)+(0.0225P)^2^+4.2166P] where P=(Fo^2^+2Fc^2^)/3'
_refine_ls_weighting_scheme calc
_refine_ls_wR_factor_gt 0.1356
_refine_ls_wR_factor_ref 0.1435
_reflns_Friedel_coverage 0.000
_reflns_number_gt 6436
_reflns_number_total 8078
_reflns_threshold_expression 'I > 2\s(I)'
_cod_data_source_file d6ce00160b2.cif
_cod_data_source_block cq395
_cod_original_sg_symbol_H-M 'P 21/n'
_cod_database_code 7252074
_shelx_shelxl_version_number 2025/1
_shelx_space_group_comment
;
The symmetry employed for this shelxl refinement is uniquely defined
by the following loop, which should always be used as a source of
symmetry information in preference to the above space-group names.
They are only intended as comments.
;
_shelx_estimated_absorpt_t_min 0.962
_shelx_estimated_absorpt_t_max 0.997
_exptl_absorpt_special_details 'Additional spherical absorption correction applied with mu*r =  0.20'

loop_
_space_group_symop_operation_xyz
'x, y, z'
'-x+1/2, y+1/2, -z+1/2'
'-x, -y, -z'
'x-1/2, -y-1/2, z-1/2'

loop_
_atom_site_label
_atom_site_type_symbol
_atom_site_fract_x
_atom_site_fract_y
_atom_site_fract_z
_atom_site_U_iso_or_equiv
_atom_site_adp_type
_atom_site_occupancy
_atom_site_site_symmetry_order
_atom_site_calc_flag
_atom_site_refinement_flags_posn
_atom_site_refinement_flags_adp
_atom_site_refinement_flags_occupancy
_atom_site_disorder_assembly
_atom_site_disorder_group
O1 O 0.15865(10) 0.63879(17) 0.45244(9) 0.0411(5) Uani 1 1 d . . . . .
O2 O 0.61614(10) 0.91228(18) 0.55714(9) 0.0430(5) Uani 1 1 d . . . . .
O3 O 0.32866(10) 0.83071(16) 0.86329(8) 0.0382(4) Uani 1 1 d . . . . .
O4 O 0.51440(10) 0.18281(16) 0.92560(8) 0.0392(4) Uani 1 1 d . . . . .
N1 N 0.31061(11) 0.70160(18) 0.60917(8) 0.0263(4) Uani 1 1 d . . . . .
H1 H 0.347453 0.646670 0.630852 0.039 Uiso 1 1 d R U . . .
N2 N 0.29777(10) 0.57053(18) 0.72041(8) 0.0236(4) Uani 1 1 d . . . . .
H2 H 0.278084 0.500053 0.714712 0.035 Uiso 1 1 d R U . . .
C1 C 0.31393(13) 0.7142(2) 0.54465(10) 0.0243(5) Uani 1 1 d . . . . .
C2 C 0.23471(13) 0.6586(2) 0.61283(10) 0.0256(5) Uani 1 1 d . . . . .
H2A H 0.223479 0.571073 0.596484 0.031 Uiso 1 1 calc R U . . .
H2B H 0.190529 0.713561 0.586313 0.031 Uiso 1 1 calc R U . . .
C3 C 0.23963(13) 0.6631(2) 0.68112(10) 0.0265(5) Uani 1 1 d . . . . .
H3A H 0.255752 0.749069 0.698380 0.032 Uiso 1 1 calc R U . . .
H3B H 0.186118 0.645199 0.682935 0.032 Uiso 1 1 calc R U . . .
C4 C 0.32937(13) 0.6002(2) 0.78895(10) 0.0238(5) Uani 1 1 d . . . . .
C5 C 0.66972(17) 0.9685(3) 0.61376(15) 0.0557(8) Uani 1 1 d . . . . .
H5A H 0.715812 1.003958 0.605660 0.083 Uiso 1 1 calc R U . . .
H5B H 0.688288 0.904222 0.647192 0.083 Uiso 1 1 calc R U . . .
H5C H 0.641986 1.035988 0.627452 0.083 Uiso 1 1 calc R U . . .
C6 C 0.5368(2) 0.1737(3) 0.99282(13) 0.0550(8) Uani 1 1 d . . . . .
H6A H 0.488616 0.165521 1.003647 0.082 Uiso 1 1 calc R U . . .
H6B H 0.566302 0.249928 1.012827 0.082 Uiso 1 1 calc R U . . .
H6C H 0.571049 0.099347 1.008244 0.082 Uiso 1 1 calc R U . . .
C11 C 0.24867(13) 0.8077(2) 0.50735(10) 0.0247(5) Uani 1 1 d . . . . .
C12 C 0.17620(14) 0.7660(2) 0.46415(11) 0.0304(5) Uani 1 1 d . . . . .
C13 C 0.11582(16) 0.8489(3) 0.43066(12) 0.0415(7) Uani 1 1 d . . . . .
H13 H 0.066879 0.818006 0.400789 0.050 Uiso 1 1 calc R U . . .
C14 C 0.12773(17) 0.9764(3) 0.44127(13) 0.0462(7) Uani 1 1 d . . . . .
H14 H 0.087072 1.034306 0.418171 0.055 Uiso 1 1 calc R U . . .
C15 C 0.19856(17) 1.0210(3) 0.48537(13) 0.0425(7) Uani 1 1 d . . . . .
H15 H 0.205961 1.109164 0.493381 0.051 Uiso 1 1 calc R U . . .
C16 C 0.25851(15) 0.9372(2) 0.51775(12) 0.0330(6) Uani 1 1 d . . . . .
H16 H 0.307303 0.968592 0.547636 0.040 Uiso 1 1 calc R U . . .
C21 C 0.29812(14) 0.5879(2) 0.50952(11) 0.0269(5) Uani 1 1 d . . . . .
C22 C 0.22194(14) 0.5549(2) 0.46875(11) 0.0322(6) Uani 1 1 d . . . . .
C23 C 0.20440(18) 0.4356(3) 0.44122(13) 0.0416(6) Uani 1 1 d . . . . .
H23 H 0.151130 0.414590 0.414890 0.050 Uiso 1 1 calc R U . . .
C24 C 0.2649(2) 0.3487(3) 0.45255(14) 0.0482(7) Uani 1 1 d . . . . .
H24 H 0.253835 0.267488 0.433418 0.058 Uiso 1 1 calc R U . . .
C25 C 0.34194(19) 0.3792(3) 0.49171(14) 0.0466(7) Uani 1 1 d . . . . .
H25 H 0.383862 0.319186 0.499098 0.056 Uiso 1 1 calc R U . . .
C26 C 0.35817(16) 0.4966(2) 0.52014(12) 0.0367(6) Uani 1 1 d . . . . .
H26 H 0.411268 0.515792 0.547520 0.044 Uiso 1 1 calc R U . . .
C31 C 0.39636(13) 0.7662(2) 0.55083(11) 0.0265(5) Uani 1 1 d . . . . .
C32 C 0.45125(14) 0.8081(2) 0.60784(11) 0.0339(6) Uani 1 1 d . . . . .
H32 H 0.438189 0.803096 0.645089 0.041 Uiso 1 1 calc R U . . .
C33 C 0.52532(15) 0.8576(3) 0.61220(12) 0.0380(6) Uani 1 1 d . . . . .
H33 H 0.562220 0.884977 0.652114 0.046 Uiso 1 1 calc R U . . .
C34 C 0.54500(14) 0.8668(2) 0.55860(12) 0.0327(6) Uani 1 1 d . . . . .
C35 C 0.49001(15) 0.8269(2) 0.50061(12) 0.0347(6) Uani 1 1 d . . . . .
H35 H 0.502616 0.834015 0.463221 0.042 Uiso 1 1 calc R U . . .
C36 C 0.41737(14) 0.7770(2) 0.49705(11) 0.0322(6) Uani 1 1 d . . . . .
H36 H 0.380701 0.749402 0.457094 0.039 Uiso 1 1 calc R U . . .
C41 C 0.26347(13) 0.6355(2) 0.81460(10) 0.0242(5) Uani 1 1 d . . . . .
C42 C 0.26668(14) 0.7444(2) 0.84951(10) 0.0279(5) Uani 1 1 d . . . . .
C43 C 0.20758(16) 0.7744(2) 0.87385(12) 0.0375(6) Uani 1 1 d . . . . .
H43 H 0.211962 0.848878 0.898413 0.045 Uiso 1 1 calc R U . . .
C44 C 0.14285(16) 0.6955(3) 0.86213(12) 0.0405(6) Uani 1 1 d . . . . .
H44 H 0.102202 0.715450 0.878570 0.049 Uiso 1 1 calc R U . . .
C45 C 0.13677(15) 0.5872(3) 0.82643(12) 0.0393(6) Uani 1 1 d . . . . .
H45 H 0.091494 0.533439 0.817592 0.047 Uiso 1 1 calc R U . . .
C46 C 0.19683(14) 0.5575(2) 0.80362(11) 0.0317(5) Uani 1 1 d . . . . .
H46 H 0.192648 0.481915 0.779849 0.038 Uiso 1 1 calc R U . . .
C51 C 0.38720(13) 0.7113(2) 0.79889(10) 0.0260(5) Uani 1 1 d . . . . .
C52 C 0.38493(14) 0.8159(2) 0.83484(11) 0.0303(5) Uani 1 1 d . . . . .
C53 C 0.43946(16) 0.9148(2) 0.84489(12) 0.0398(6) Uani 1 1 d . . . . .
H53 H 0.437046 0.985029 0.870440 0.048 Uiso 1 1 calc R U . . .
C54 C 0.49690(16) 0.9100(3) 0.81746(13) 0.0457(7) Uani 1 1 d . . . . .
H54 H 0.534129 0.977349 0.823827 0.055 Uiso 1 1 calc R U . . .
C55 C 0.50052(15) 0.8074(3) 0.78069(12) 0.0428(7) Uani 1 1 d . . . . .
H55 H 0.539993 0.804301 0.761560 0.051 Uiso 1 1 calc R U . . .
C56 C 0.44645(14) 0.7090(3) 0.77178(11) 0.0342(6) Uani 1 1 d . . . . .
H56 H 0.449643 0.638362 0.746741 0.041 Uiso 1 1 calc R U . . .
C61 C 0.37666(12) 0.4853(2) 0.82561(10) 0.0236(5) Uani 1 1 d . . . . .
C62 C 0.40653(13) 0.3927(2) 0.79640(11) 0.0278(5) Uani 1 1 d . . . . .
H62 H 0.395819 0.397751 0.752016 0.033 Uiso 1 1 calc R U . . .
C63 C 0.45173(13) 0.2930(2) 0.83105(11) 0.0296(5) Uani 1 1 d . . . . .
H63 H 0.471061 0.229986 0.810164 0.036 Uiso 1 1 calc R U . . .
C64 C 0.46888(13) 0.2848(2) 0.89589(11) 0.0267(5) Uani 1 1 d . . . . .
C65 C 0.43979(13) 0.3761(2) 0.92590(11) 0.0283(5) Uani 1 1 d . . . . .
H65 H 0.451102 0.371263 0.970364 0.034 Uiso 1 1 calc R U . . .
C66 C 0.39410(13) 0.4747(2) 0.89076(11) 0.0270(5) Uani 1 1 d . . . . .
H66 H 0.374108 0.536799 0.911697 0.032 Uiso 1 1 calc R U . . .
C71 C 0.3511(2) 0.6296(4) 0.3117(2) 0.0727(17) Uani 0.665(5) 1 d DG U P A 1
C72 C 0.3405(2) 0.7247(5) 0.2668(2) 0.080(2) Uani 0.665(5) 1 d DG U P A 1
C73 C 0.2726(3) 0.8008(4) 0.24957(19) 0.089(2) Uani 0.665(5) 1 d DG U P A 1
H73 H 0.265381 0.865781 0.218898 0.106 Uiso 0.665(5) 1 calc R U P A 1
C74 C 0.2154(2) 0.7819(4) 0.2772(2) 0.081(2) Uani 0.665(5) 1 d DG U P A 1
H74 H 0.168967 0.833903 0.265403 0.097 Uiso 0.665(5) 1 calc R U P A 1
C75 C 0.2259(2) 0.6868(4) 0.3221(2) 0.0636(17) Uani 0.665(5) 1 d DG U P A 1
H75 H 0.186806 0.673884 0.340944 0.076 Uiso 0.665(5) 1 calc R U P A 1
C76 C 0.2938(2) 0.6107(4) 0.33931(17) 0.0625(14) Uani 0.665(5) 1 d DG U P A 1
H76 H 0.301059 0.545741 0.369981 0.075 Uiso 0.665(5) 1 calc R U P A 1
C77 C 0.4248(6) 0.5465(11) 0.3331(6) 0.147(4) Uani 0.665(5) 1 d D U P A 1
H77A H 0.420961 0.485760 0.364743 0.220 Uiso 0.665(5) 1 calc R U P A 1
H77B H 0.428619 0.500807 0.296489 0.220 Uiso 0.665(5) 1 calc R U P A 1
H77C H 0.472660 0.599069 0.352058 0.220 Uiso 0.665(5) 1 calc R U P A 1
C78 C 0.3980(6) 0.7445(12) 0.2318(5) 0.171(4) Uani 0.665(5) 1 d D U P A 1
H78A H 0.443005 0.685479 0.248280 0.257 Uiso 0.665(5) 1 calc R U P A 1
H78B H 0.369903 0.729213 0.186342 0.257 Uiso 0.665(5) 1 calc R U P A 1
H78C H 0.418128 0.831471 0.238328 0.257 Uiso 0.665(5) 1 calc R U P A 1
C81 C 0.3559(6) 0.7072(9) 0.2758(5) 0.095(5) Uani 0.335(5) 1 d DG U P A 2
C82 C 0.3108(4) 0.6611(8) 0.3101(4) 0.068(3) Uani 0.335(5) 1 d DG U P A 2
C83 C 0.3391(5) 0.5603(8) 0.3516(4) 0.070(3) Uani 0.335(5) 1 d DG U P A 2
H83 H 0.308267 0.528799 0.375090 0.084 Uiso 0.335(5) 1 calc R U P A 2
C84 C 0.4126(5) 0.5055(8) 0.3589(5) 0.087(4) Uani 0.335(5) 1 d DG U P A 2
H84 H 0.431966 0.436584 0.387361 0.105 Uiso 0.335(5) 1 calc R U P A 2
C85 C 0.4577(5) 0.5516(11) 0.3246(5) 0.114(5) Uani 0.335(5) 1 d DG U P A 2
H85 H 0.507933 0.514116 0.329622 0.137 Uiso 0.335(5) 1 calc R U P A 2
C86 C 0.4294(6) 0.6524(10) 0.2831(5) 0.109(4) Uani 0.335(5) 1 d DG U P A 2
H86 H 0.460202 0.683862 0.259610 0.131 Uiso 0.335(5) 1 calc R U P A 2
C87 C 0.3381(12) 0.8254(16) 0.2334(9) 0.139(6) Uani 0.335(5) 1 d D U P A 2
H87A H 0.379791 0.835513 0.214961 0.209 Uiso 0.335(5) 1 calc R U P A 2
H87B H 0.285807 0.816011 0.199163 0.209 Uiso 0.335(5) 1 calc R U P A 2
H87C H 0.337337 0.899978 0.258922 0.209 Uiso 0.335(5) 1 calc R U P A 2
C88 C 0.2329(8) 0.7288(16) 0.3022(8) 0.084(4) Uani 0.335(5) 1 d D U P A 2
H88A H 0.224006 0.796618 0.270773 0.126 Uiso 0.335(5) 1 calc R U P A 2
H88B H 0.188309 0.668593 0.287711 0.126 Uiso 0.335(5) 1 calc R U P A 2
H88C H 0.236030 0.765034 0.343066 0.126 Uiso 0.335(5) 1 calc R U P A 2

loop_
_atom_site_aniso_label
_atom_site_aniso_U_11
_atom_site_aniso_U_22
_atom_site_aniso_U_33
_atom_site_aniso_U_23
_atom_site_aniso_U_13
_atom_site_aniso_U_12
O1 0.0299(9) 0.0406(11) 0.0441(11) -0.0102(9) 0.0027(8) 0.0024(8)
O2 0.0335(9) 0.0462(11) 0.0555(12) -0.0025(9) 0.0234(9) -0.0058(8)
O3 0.0456(10) 0.0276(9) 0.0409(10) -0.0117(8) 0.0149(8) -0.0038(8)
O4 0.0452(10) 0.0300(10) 0.0340(10) 0.0063(8) 0.0040(8) 0.0097(8)
N1 0.0243(9) 0.0317(11) 0.0216(10) 0.0054(8) 0.0067(8) 0.0036(8)
N2 0.0282(9) 0.0207(10) 0.0197(9) -0.0003(8) 0.0060(8) 0.0008(8)
C1 0.0242(11) 0.0261(12) 0.0221(11) 0.0028(9) 0.0077(9) 0.0045(9)
C2 0.0246(11) 0.0278(12) 0.0229(11) 0.0018(10) 0.0066(9) 0.0029(9)
C3 0.0271(11) 0.0270(12) 0.0250(12) 0.0017(10) 0.0089(9) 0.0043(10)
C4 0.0274(11) 0.0228(12) 0.0201(11) 0.0009(9) 0.0072(9) 0.0017(9)
C5 0.0373(15) 0.069(2) 0.061(2) -0.0044(17) 0.0189(14) -0.0141(15)
C6 0.070(2) 0.0464(18) 0.0363(16) 0.0153(14) 0.0047(14) 0.0182(16)
C11 0.0303(11) 0.0264(12) 0.0191(11) 0.0030(9) 0.0109(9) 0.0057(10)
C12 0.0330(12) 0.0341(14) 0.0238(12) -0.0007(10) 0.0100(10) 0.0075(11)
C13 0.0350(13) 0.0588(19) 0.0275(13) 0.0026(13) 0.0073(11) 0.0180(13)
C14 0.0509(17) 0.0525(19) 0.0396(16) 0.0197(14) 0.0217(14) 0.0311(15)
C15 0.0587(17) 0.0284(14) 0.0510(17) 0.0118(13) 0.0326(15) 0.0160(13)
C16 0.0405(14) 0.0292(13) 0.0332(13) 0.0023(11) 0.0181(11) 0.0031(11)
C21 0.0338(12) 0.0255(12) 0.0246(12) 0.0057(10) 0.0143(10) 0.0053(10)
C22 0.0363(13) 0.0312(14) 0.0308(13) 0.0001(11) 0.0141(11) 0.0019(11)
C23 0.0541(16) 0.0352(15) 0.0383(15) -0.0082(12) 0.0198(13) -0.0108(13)
C24 0.081(2) 0.0242(14) 0.0499(18) -0.0045(13) 0.0361(17) -0.0026(14)
C25 0.068(2) 0.0289(15) 0.0536(18) 0.0086(13) 0.0349(16) 0.0185(14)
C26 0.0413(14) 0.0328(14) 0.0394(15) 0.0101(12) 0.0184(12) 0.0109(11)
C31 0.0281(11) 0.0252(12) 0.0256(12) 0.0041(10) 0.0090(10) 0.0052(10)
C32 0.0323(12) 0.0421(15) 0.0285(13) 0.0023(11) 0.0125(10) -0.0011(11)
C33 0.0309(13) 0.0457(16) 0.0352(14) -0.0017(12) 0.0092(11) -0.0047(12)
C34 0.0300(12) 0.0281(13) 0.0432(15) 0.0042(11) 0.0172(11) 0.0027(10)
C35 0.0379(13) 0.0381(15) 0.0342(13) 0.0064(12) 0.0201(11) 0.0057(11)
C36 0.0324(12) 0.0357(14) 0.0281(13) 0.0032(11) 0.0104(10) 0.0029(11)
C41 0.0300(11) 0.0238(12) 0.0177(11) 0.0041(9) 0.0071(9) 0.0040(9)
C42 0.0351(12) 0.0240(12) 0.0219(12) 0.0038(10) 0.0071(10) 0.0041(10)
C43 0.0528(16) 0.0311(14) 0.0321(14) -0.0011(11) 0.0193(12) 0.0102(12)
C44 0.0448(15) 0.0462(17) 0.0381(15) 0.0062(13) 0.0239(12) 0.0128(13)
C45 0.0359(13) 0.0447(16) 0.0414(15) 0.0049(13) 0.0190(12) -0.0010(12)
C46 0.0354(13) 0.0301(13) 0.0308(13) -0.0023(11) 0.0134(10) -0.0023(11)
C51 0.0277(11) 0.0254(12) 0.0187(11) 0.0065(9) 0.0011(9) -0.0009(10)
C52 0.0330(12) 0.0251(13) 0.0268(12) 0.0045(10) 0.0032(10) 0.0001(10)
C53 0.0462(15) 0.0246(13) 0.0354(14) 0.0026(11) -0.0015(12) -0.0056(12)
C54 0.0396(15) 0.0423(17) 0.0402(15) 0.0125(13) -0.0039(12) -0.0173(13)
C55 0.0318(13) 0.0581(19) 0.0319(14) 0.0116(13) 0.0035(11) -0.0118(13)
C56 0.0316(12) 0.0427(15) 0.0250(12) 0.0037(11) 0.0063(10) -0.0033(11)
C61 0.0239(11) 0.0213(11) 0.0247(12) -0.0001(9) 0.0077(9) -0.0020(9)
C62 0.0332(12) 0.0285(13) 0.0208(11) 0.0004(10) 0.0086(10) 0.0001(10)
C63 0.0297(12) 0.0266(13) 0.0324(13) -0.0034(10) 0.0110(10) 0.0012(10)
C64 0.0239(11) 0.0212(12) 0.0302(13) 0.0027(10) 0.0039(9) -0.0034(9)
C65 0.0331(12) 0.0285(13) 0.0208(11) 0.0030(10) 0.0068(10) -0.0041(10)
C66 0.0327(12) 0.0241(12) 0.0250(12) -0.0021(10) 0.0114(10) -0.0003(10)
C71 0.062(3) 0.085(3) 0.068(3) 0.002(3) 0.020(2) -0.003(3)
C72 0.070(3) 0.108(4) 0.069(3) 0.017(3) 0.033(3) -0.017(3)
C73 0.082(3) 0.087(4) 0.085(4) 0.021(3) 0.015(3) -0.015(3)
C74 0.076(3) 0.078(4) 0.078(4) 0.003(3) 0.014(3) 0.007(3)
C75 0.059(3) 0.081(4) 0.053(3) -0.004(2) 0.024(2) -0.011(2)
C76 0.065(3) 0.069(3) 0.050(3) 0.010(2) 0.016(2) -0.015(2)
C77 0.101(5) 0.168(8) 0.165(7) 0.024(6) 0.039(5) 0.039(5)
C78 0.133(6) 0.255(9) 0.164(7) 0.047(6) 0.100(6) -0.016(6)
C81 0.092(6) 0.110(6) 0.090(6) 0.011(4) 0.039(4) -0.006(4)
C82 0.066(4) 0.070(5) 0.062(5) -0.011(3) 0.017(4) -0.006(4)
C83 0.071(4) 0.072(5) 0.068(5) -0.003(4) 0.026(4) -0.008(4)
C84 0.088(5) 0.087(6) 0.085(6) 0.003(4) 0.029(4) 0.008(4)
C85 0.109(6) 0.124(7) 0.118(6) 0.004(4) 0.049(5) 0.006(4)
C86 0.103(5) 0.126(6) 0.110(6) 0.014(4) 0.052(4) 0.001(4)
C87 0.156(10) 0.128(9) 0.130(9) 0.028(7) 0.046(8) 0.018(7)
C88 0.069(6) 0.098(8) 0.086(8) -0.007(7) 0.030(6) -0.004(6)

loop_
_atom_type_symbol
_atom_type_description
_atom_type_scat_dispersion_real
_atom_type_scat_dispersion_imag
_atom_type_scat_source
C C 0.0033 0.0016 'International Tables Vol C Tables 4.2.6.8 and 6.1.1.4'
H H 0.0000 0.0000 'International Tables Vol C Tables 4.2.6.8 and 6.1.1.4'
N N 0.0061 0.0033 'International Tables Vol C Tables 4.2.6.8 and 6.1.1.4'
O O 0.0106 0.0060 'International Tables Vol C Tables 4.2.6.8 and 6.1.1.4'

loop_
_exptl_crystal_face_index_h
_exptl_crystal_face_index_k
_exptl_crystal_face_index_l
_exptl_crystal_face_perp_dist
-2.00 -3.00 -2.00 0.1650
-1.00 0.00 1.00 0.0210
-1.00 0.00 -3.00 0.1340
-1.00 -1.00 -3.00 0.1400
-1.00 -4.00 3.00 0.2100
-1.00 -1.00 -2.00 0.1360
1.00 0.00 -1.00 0.0040
1.00 3.00 2.00 0.1720
1.00 0.00 4.00 0.1750

loop_
_geom_angle_atom_site_label_1
_geom_angle_atom_site_label_2
_geom_angle_atom_site_label_3
_geom_angle
_geom_angle_site_symmetry_1
_geom_angle_site_symmetry_3
_geom_angle_publ_flag
C22 O1 C12 117.78(19) . . ?
C34 O2 C5 117.2(2) . . ?
C52 O3 C42 118.60(18) . . ?
C64 O4 C6 117.6(2) . . ?
C2 N1 C1 116.62(17) . . ?
C2 N1 H1 106.7 . . ?
C1 N1 H1 108.5 . . ?
C3 N2 C4 114.26(17) . . ?
C3 N2 H2 110.0 . . ?
C4 N2 H2 109.9 . . ?
N1 C1 C21 111.38(18) . . ?
N1 C1 C11 107.84(17) . . ?
C21 C1 C11 108.53(18) . . ?
N1 C1 C31 108.59(17) . . ?
C21 C1 C31 110.76(18) . . ?
C11 C1 C31 109.69(18) . . ?
N1 C2 C3 109.37(18) . . ?
N1 C2 H2A 109.8 . . ?
C3 C2 H2A 109.8 . . ?
N1 C2 H2B 109.8 . . ?
C3 C2 H2B 109.8 . . ?
H2A C2 H2B 108.2 . . ?
N2 C3 C2 111.26(18) . . ?
N2 C3 H3A 109.4 . . ?
C2 C3 H3A 109.4 . . ?
N2 C3 H3B 109.4 . . ?
C2 C3 H3B 109.4 . . ?
H3A C3 H3B 108.0 . . ?
N2 C4 C51 107.58(17) . . ?
N2 C4 C41 112.91(17) . . ?
C51 C4 C41 109.19(18) . . ?
N2 C4 C61 108.89(17) . . ?
C51 C4 C61 108.44(17) . . ?
C41 C4 C61 109.73(17) . . ?
O2 C5 H5A 109.5 . . ?
O2 C5 H5B 109.5 . . ?
H5A C5 H5B 109.5 . . ?
O2 C5 H5C 109.5 . . ?
H5A C5 H5C 109.5 . . ?
H5B C5 H5C 109.5 . . ?
O4 C6 H6A 109.5 . . ?
O4 C6 H6B 109.5 . . ?
H6A C6 H6B 109.5 . . ?
O4 C6 H6C 109.5 . . ?
H6A C6 H6C 109.5 . . ?
H6B C6 H6C 109.5 . . ?
C12 C11 C16 117.6(2) . . ?
C12 C11 C1 121.1(2) . . ?
C16 C11 C1 121.2(2) . . ?
C11 C12 O1 122.3(2) . . ?
C11 C12 C13 122.0(2) . . ?
O1 C12 C13 115.6(2) . . ?
C14 C13 C12 119.0(3) . . ?
C14 C13 H13 120.5 . . ?
C12 C13 H13 120.5 . . ?
C13 C14 C15 120.4(2) . . ?
C13 C14 H14 119.8 . . ?
C15 C14 H14 119.8 . . ?
C16 C15 C14 119.9(3) . . ?
C16 C15 H15 120.1 . . ?
C14 C15 H15 120.1 . . ?
C15 C16 C11 121.1(3) . . ?
C15 C16 H16 119.5 . . ?
C11 C16 H16 119.5 . . ?
C22 C21 C26 116.7(2) . . ?
C22 C21 C1 121.3(2) . . ?
C26 C21 C1 121.8(2) . . ?
O1 C22 C21 122.0(2) . . ?
O1 C22 C23 115.6(2) . . ?
C21 C22 C23 122.3(2) . . ?
C24 C23 C22 119.2(3) . . ?
C24 C23 H23 120.4 . . ?
C22 C23 H23 120.4 . . ?
C23 C24 C25 120.1(3) . . ?
C23 C24 H24 120.0 . . ?
C25 C24 H24 120.0 . . ?
C26 C25 C24 120.2(3) . . ?
C26 C25 H25 119.9 . . ?
C24 C25 H25 119.9 . . ?
C25 C26 C21 121.4(3) . . ?
C25 C26 H26 119.3 . . ?
C21 C26 H26 119.3 . . ?
C32 C31 C36 117.3(2) . . ?
C32 C31 C1 122.6(2) . . ?
C36 C31 C1 120.0(2) . . ?
C31 C32 C33 121.7(2) . . ?
C31 C32 H32 119.1 . . ?
C33 C32 H32 119.1 . . ?
C34 C33 C32 120.0(2) . . ?
C34 C33 H33 120.0 . . ?
C32 C33 H33 120.0 . . ?
O2 C34 C33 125.2(2) . . ?
O2 C34 C35 115.7(2) . . ?
C33 C34 C35 119.1(2) . . ?
C36 C35 C34 120.3(2) . . ?
C36 C35 H35 119.8 . . ?
C34 C35 H35 119.8 . . ?
C35 C36 C31 121.5(2) . . ?
C35 C36 H36 119.3 . . ?
C31 C36 H36 119.3 . . ?
C42 C41 C46 116.8(2) . . ?
C42 C41 C4 122.4(2) . . ?
C46 C41 C4 120.8(2) . . ?
O3 C42 C41 123.0(2) . . ?
O3 C42 C43 114.9(2) . . ?
C41 C42 C43 122.1(2) . . ?
C44 C43 C42 119.5(2) . . ?
C44 C43 H43 120.3 . . ?
C42 C43 H43 120.3 . . ?
C43 C44 C45 120.1(2) . . ?
C43 C44 H44 120.0 . . ?
C45 C44 H44 120.0 . . ?
C44 C45 C46 119.7(2) . . ?
C44 C45 H45 120.1 . . ?
C46 C45 H45 120.1 . . ?
C45 C46 C41 121.7(2) . . ?
C45 C46 H46 119.1 . . ?
C41 C46 H46 119.1 . . ?
C52 C51 C56 117.2(2) . . ?
C52 C51 C4 122.8(2) . . ?
C56 C51 C4 120.0(2) . . ?
C51 C52 O3 122.9(2) . . ?
C51 C52 C53 122.1(2) . . ?
O3 C52 C53 115.0(2) . . ?
C54 C53 C52 119.4(3) . . ?
C54 C53 H53 120.3 . . ?
C52 C53 H53 120.3 . . ?
C53 C54 C55 120.1(2) . . ?
C53 C54 H54 119.9 . . ?
C55 C54 H54 119.9 . . ?
C54 C55 C56 119.8(3) . . ?
C54 C55 H55 120.1 . . ?
C56 C55 H55 120.1 . . ?
C55 C56 C51 121.4(3) . . ?
C55 C56 H56 119.3 . . ?
C51 C56 H56 119.3 . . ?
C62 C61 C66 117.7(2) . . ?
C62 C61 C4 122.17(19) . . ?
C66 C61 C4 120.10(19) . . ?
C63 C62 C61 121.0(2) . . ?
C63 C62 H62 119.5 . . ?
C61 C62 H62 119.5 . . ?
C64 C63 C62 120.4(2) . . ?
C64 C63 H63 119.8 . . ?
C62 C63 H63 119.8 . . ?
O4 C64 C65 124.9(2) . . ?
O4 C64 C63 115.6(2) . . ?
C65 C64 C63 119.5(2) . . ?
C64 C65 C66 119.6(2) . . ?
C64 C65 H65 120.2 . . ?
C66 C65 H65 120.2 . . ?
C65 C66 C61 121.8(2) . . ?
C65 C66 H66 119.1 . . ?
C61 C66 H66 119.1 . . ?
C72 C71 C76 120.0 . . ?
C72 C71 C77 121.9(5) . . ?
C76 C71 C77 118.0(5) . . ?
C73 C72 C71 120.0 . . ?
C73 C72 C78 117.4(5) . . ?
C71 C72 C78 122.5(5) . . ?
C74 C73 C72 120.0 . . ?
C74 C73 H73 120.0 . . ?
C72 C73 H73 120.0 . . ?
C73 C74 C75 120.0 . . ?
C73 C74 H74 120.0 . . ?
C75 C74 H74 120.0 . . ?
C74 C75 C76 120.0 . . ?
C74 C75 H75 120.0 . . ?
C76 C75 H75 120.0 . . ?
C75 C76 C71 120.0 . . ?
C75 C76 H76 120.0 . . ?
C71 C76 H76 120.0 . . ?
C71 C77 H77A 109.5 . . ?
C71 C77 H77B 109.5 . . ?
H77A C77 H77B 109.5 . . ?
C71 C77 H77C 109.5 . . ?
H77A C77 H77C 109.5 . . ?
H77B C77 H77C 109.5 . . ?
C72 C78 H78A 109.5 . . ?
C72 C78 H78B 109.5 . . ?
H78A C78 H78B 109.5 . . ?
C72 C78 H78C 109.5 . . ?
H78A C78 H78C 109.5 . . ?
H78B C78 H78C 109.5 . . ?
C82 C81 C86 120.0 . . ?
C82 C81 C87 126.8(9) . . ?
C86 C81 C87 112.9(9) . . ?
C83 C82 C81 120.0 . . ?
C83 C82 C88 122.5(8) . . ?
C81 C82 C88 117.4(8) . . ?
C82 C83 C84 120.0 . . ?
C82 C83 H83 120.0 . . ?
C84 C83 H83 120.0 . . ?
C83 C84 C85 120.0 . . ?
C83 C84 H84 120.0 . . ?
C85 C84 H84 120.0 . . ?
C86 C85 C84 120.0 . . ?
C86 C85 H85 120.0 . . ?
C84 C85 H85 120.0 . . ?
C85 C86 C81 120.0 . . ?
C85 C86 H86 120.0 . . ?
C81 C86 H86 120.0 . . ?
C81 C87 H87A 109.5 . . ?
C81 C87 H87B 109.5 . . ?
H87A C87 H87B 109.5 . . ?
C81 C87 H87C 109.5 . . ?
H87A C87 H87C 109.5 . . ?
H87B C87 H87C 109.5 . . ?
C82 C88 H88A 109.5 . . ?
C82 C88 H88B 109.5 . . ?
H88A C88 H88B 109.5 . . ?
C82 C88 H88C 109.5 . . ?
H88A C88 H88C 109.5 . . ?
H88B C88 H88C 109.5 . . ?

loop_
_geom_bond_atom_site_label_1
_geom_bond_atom_site_label_2
_geom_bond_distance
_geom_bond_site_symmetry_2
_geom_bond_publ_flag
O1 C22 1.380(3) . ?
O1 C12 1.385(3) . ?
O2 C34 1.371(3) . ?
O2 C5 1.422(3) . ?
O3 C52 1.382(3) . ?
O3 C42 1.382(3) . ?
O4 C64 1.372(3) . ?
O4 C6 1.425(3) . ?
N1 C2 1.461(3) . ?
N1 C1 1.482(3) . ?
N1 H1 0.8827 . ?
N2 C3 1.471(3) . ?
N2 C4 1.476(3) . ?
N2 H2 0.8146 . ?
C1 C21 1.527(3) . ?
C1 C11 1.530(3) . ?
C1 C31 1.531(3) . ?
C2 C3 1.511(3) . ?
C2 H2A 0.9900 . ?
C2 H2B 0.9900 . ?
C3 H3A 0.9900 . ?
C3 H3B 0.9900 . ?
C4 C51 1.528(3) . ?
C4 C41 1.532(3) . ?
C4 C61 1.540(3) . ?
C5 H5A 0.9800 . ?
C5 H5B 0.9800 . ?
C5 H5C 0.9800 . ?
C6 H6A 0.9800 . ?
C6 H6B 0.9800 . ?
C6 H6C 0.9800 . ?
C11 C12 1.384(3) . ?
C11 C16 1.391(3) . ?
C12 C13 1.386(3) . ?
C13 C14 1.373(4) . ?
C13 H13 0.9500 . ?
C14 C15 1.382(4) . ?
C14 H14 0.9500 . ?
C15 C16 1.380(4) . ?
C15 H15 0.9500 . ?
C16 H16 0.9500 . ?
C21 C22 1.386(3) . ?
C21 C26 1.399(3) . ?
C22 C23 1.391(4) . ?
C23 C24 1.372(4) . ?
C23 H23 0.9500 . ?
C24 C25 1.380(4) . ?
C24 H24 0.9500 . ?
C25 C26 1.379(4) . ?
C25 H25 0.9500 . ?
C26 H26 0.9500 . ?
C31 C32 1.380(3) . ?
C31 C36 1.396(3) . ?
C32 C33 1.394(3) . ?
C32 H32 0.9500 . ?
C33 C34 1.377(4) . ?
C33 H33 0.9500 . ?
C34 C35 1.390(4) . ?
C35 C36 1.376(3) . ?
C35 H35 0.9500 . ?
C36 H36 0.9500 . ?
C41 C42 1.385(3) . ?
C41 C46 1.396(3) . ?
C42 C43 1.390(3) . ?
C43 C44 1.373(4) . ?
C43 H43 0.9500 . ?
C44 C45 1.381(4) . ?
C44 H44 0.9500 . ?
C45 C46 1.382(3) . ?
C45 H45 0.9500 . ?
C46 H46 0.9500 . ?
C51 C52 1.380(3) . ?
C51 C56 1.400(3) . ?
C52 C53 1.392(3) . ?
C53 C54 1.376(4) . ?
C53 H53 0.9500 . ?
C54 C55 1.381(4) . ?
C54 H54 0.9500 . ?
C55 C56 1.385(4) . ?
C55 H55 0.9500 . ?
C56 H56 0.9500 . ?
C61 C62 1.389(3) . ?
C61 C66 1.392(3) . ?
C62 C63 1.386(3) . ?
C62 H62 0.9500 . ?
C63 C64 1.384(3) . ?
C63 H63 0.9500 . ?
C64 C65 1.383(3) . ?
C65 C66 1.385(3) . ?
C65 H65 0.9500 . ?
C66 H66 0.9500 . ?
C71 C72 1.3900 . ?
C71 C76 1.3900 . ?
C71 C77 1.512(9) . ?
C72 C73 1.3900 . ?
C72 C78 1.517(8) . ?
C73 C74 1.3900 . ?
C73 H73 0.9500 . ?
C74 C75 1.3900 . ?
C74 H74 0.9500 . ?
C75 C76 1.3900 . ?
C75 H75 0.9500 . ?
C76 H76 0.9500 . ?
C77 H77A 0.9800 . ?
C77 H77B 0.9800 . ?
C77 H77C 0.9800 . ?
C78 H78A 0.9800 . ?
C78 H78B 0.9800 . ?
C78 H78C 0.9800 . ?
C81 C82 1.3900 . ?
C81 C86 1.3900 . ?
C81 C87 1.536(13) . ?
C82 C83 1.3900 . ?
C82 C88 1.518(12) . ?
C83 C84 1.3900 . ?
C83 H83 0.9500 . ?
C84 C85 1.3900 . ?
C84 H84 0.9500 . ?
C85 C86 1.3900 . ?
C85 H85 0.9500 . ?
C86 H86 0.9500 . ?
C87 H87A 0.9800 . ?
C87 H87B 0.9800 . ?
C87 H87C 0.9800 . ?
C88 H88A 0.9800 . ?
C88 H88B 0.9800 . ?
C88 H88C 0.9800 . ?

loop_
_geom_hbond_atom_site_label_D
_geom_hbond_atom_site_label_H
_geom_hbond_atom_site_label_A
_geom_hbond_distance_DH
_geom_hbond_distance_HA
_geom_hbond_distance_DA
_geom_hbond_angle_DHA
_geom_hbond_site_symmetry_A
_geom_hbond_publ_flag
N1 H1 N2 0.88 2.61 2.945(3) 104 . yes
C32 H32 N1 0.95 2.38 2.764(3) 104 . yes
C53 H53 O4 0.95 2.57 3.375(3) 143 1_565 yes
C62 H62 N2 0.95 2.45 2.804(3) 102 . yes

loop_
_geom_torsion_atom_site_label_1
_geom_torsion_atom_site_label_2
_geom_torsion_atom_site_label_3
_geom_torsion_atom_site_label_4
_geom_torsion
_geom_torsion_site_symmetry_1
_geom_torsion_site_symmetry_2
_geom_torsion_site_symmetry_3
_geom_torsion_site_symmetry_4
_geom_torsion_publ_flag
C2 N1 C1 C21 -60.5(2) . . . . ?
C2 N1 C1 C11 58.5(2) . . . . ?
C2 N1 C1 C31 177.25(18) . . . . ?
C1 N1 C2 C3 -174.67(18) . . . . ?
C4 N2 C3 C2 157.48(18) . . . . ?
N1 C2 C3 N2 -66.6(2) . . . . ?
C3 N2 C4 C51 -73.0(2) . . . . ?
C3 N2 C4 C41 47.5(2) . . . . ?
C3 N2 C4 C61 169.63(17) . . . . ?
N1 C1 C11 C12 -100.4(2) . . . . ?
C21 C1 C11 C12 20.4(3) . . . . ?
C31 C1 C11 C12 141.6(2) . . . . ?
N1 C1 C11 C16 76.6(3) . . . . ?
C21 C1 C11 C16 -162.6(2) . . . . ?
C31 C1 C11 C16 -41.5(3) . . . . ?
C16 C11 C12 O1 -176.9(2) . . . . ?
C1 C11 C12 O1 0.2(3) . . . . ?
C16 C11 C12 C13 1.8(3) . . . . ?
C1 C11 C12 C13 178.9(2) . . . . ?
C22 O1 C12 C11 -20.1(3) . . . . ?
C22 O1 C12 C13 161.1(2) . . . . ?
C11 C12 C13 C14 -0.9(4) . . . . ?
O1 C12 C13 C14 177.9(2) . . . . ?
C12 C13 C14 C15 -0.9(4) . . . . ?
C13 C14 C15 C16 1.7(4) . . . . ?
C14 C15 C16 C11 -0.7(4) . . . . ?
C12 C11 C16 C15 -1.0(3) . . . . ?
C1 C11 C16 C15 -178.1(2) . . . . ?
N1 C1 C21 C22 94.5(2) . . . . ?
C11 C1 C21 C22 -24.0(3) . . . . ?
C31 C1 C21 C22 -144.5(2) . . . . ?
N1 C1 C21 C26 -81.0(3) . . . . ?
C11 C1 C21 C26 160.5(2) . . . . ?
C31 C1 C21 C26 40.0(3) . . . . ?
C12 O1 C22 C21 16.3(3) . . . . ?
C12 O1 C22 C23 -163.2(2) . . . . ?
C26 C21 C22 O1 -177.1(2) . . . . ?
C1 C21 C22 O1 7.2(3) . . . . ?
C26 C21 C22 C23 2.3(3) . . . . ?
C1 C21 C22 C23 -173.4(2) . . . . ?
O1 C22 C23 C24 176.8(2) . . . . ?
C21 C22 C23 C24 -2.7(4) . . . . ?
C22 C23 C24 C25 1.1(4) . . . . ?
C23 C24 C25 C26 0.7(4) . . . . ?
C24 C25 C26 C21 -1.0(4) . . . . ?
C22 C21 C26 C25 -0.5(4) . . . . ?
C1 C21 C26 C25 175.2(2) . . . . ?
N1 C1 C31 C32 -7.8(3) . . . . ?
C21 C1 C31 C32 -130.4(2) . . . . ?
C11 C1 C31 C32 109.9(2) . . . . ?
N1 C1 C31 C36 174.7(2) . . . . ?
C21 C1 C31 C36 52.1(3) . . . . ?
C11 C1 C31 C36 -67.7(3) . . . . ?
C36 C31 C32 C33 -1.0(4) . . . . ?
C1 C31 C32 C33 -178.6(2) . . . . ?
C31 C32 C33 C34 0.6(4) . . . . ?
C5 O2 C34 C33 -8.1(4) . . . . ?
C5 O2 C34 C35 172.3(2) . . . . ?
C32 C33 C34 O2 -179.2(2) . . . . ?
C32 C33 C34 C35 0.4(4) . . . . ?
O2 C34 C35 C36 178.6(2) . . . . ?
C33 C34 C35 C36 -1.0(4) . . . . ?
C34 C35 C36 C31 0.7(4) . . . . ?
C32 C31 C36 C35 0.3(4) . . . . ?
C1 C31 C36 C35 178.0(2) . . . . ?
N2 C4 C41 C42 -128.6(2) . . . . ?
C51 C4 C41 C42 -9.0(3) . . . . ?
C61 C4 C41 C42 109.7(2) . . . . ?
N2 C4 C41 C46 51.5(3) . . . . ?
C51 C4 C41 C46 171.2(2) . . . . ?
C61 C4 C41 C46 -70.1(3) . . . . ?
C52 O3 C42 C41 7.9(3) . . . . ?
C52 O3 C42 C43 -172.6(2) . . . . ?
C46 C41 C42 O3 -179.3(2) . . . . ?
C4 C41 C42 O3 0.9(3) . . . . ?
C46 C41 C42 C43 1.3(3) . . . . ?
C4 C41 C42 C43 -178.5(2) . . . . ?
O3 C42 C43 C44 179.2(2) . . . . ?
C41 C42 C43 C44 -1.4(4) . . . . ?
C42 C43 C44 C45 0.1(4) . . . . ?
C43 C44 C45 C46 1.2(4) . . . . ?
C44 C45 C46 C41 -1.3(4) . . . . ?
C42 C41 C46 C45 0.0(3) . . . . ?
C4 C41 C46 C45 179.8(2) . . . . ?
N2 C4 C51 C52 132.4(2) . . . . ?
C41 C4 C51 C52 9.6(3) . . . . ?
C61 C4 C51 C52 -110.0(2) . . . . ?
N2 C4 C51 C56 -48.6(3) . . . . ?
C41 C4 C51 C56 -171.42(19) . . . . ?
C61 C4 C51 C56 69.1(2) . . . . ?
C56 C51 C52 O3 179.0(2) . . . . ?
C4 C51 C52 O3 -2.0(3) . . . . ?
C56 C51 C52 C53 -0.8(3) . . . . ?
C4 C51 C52 C53 178.2(2) . . . . ?
C42 O3 C52 C51 -7.4(3) . . . . ?
C42 O3 C52 C53 172.4(2) . . . . ?
C51 C52 C53 C54 1.1(4) . . . . ?
O3 C52 C53 C54 -178.8(2) . . . . ?
C52 C53 C54 C55 -0.4(4) . . . . ?
C53 C54 C55 C56 -0.4(4) . . . . ?
C54 C55 C56 C51 0.6(4) . . . . ?
C52 C51 C56 C55 0.0(3) . . . . ?
C4 C51 C56 C55 -179.0(2) . . . . ?
N2 C4 C61 C62 20.4(3) . . . . ?
C51 C4 C61 C62 -96.4(2) . . . . ?
C41 C4 C61 C62 144.5(2) . . . . ?
N2 C4 C61 C66 -162.69(19) . . . . ?
C51 C4 C61 C66 80.5(2) . . . . ?
C41 C4 C61 C66 -38.7(3) . . . . ?
C66 C61 C62 C63 0.3(3) . . . . ?
C4 C61 C62 C63 177.3(2) . . . . ?
C61 C62 C63 C64 -0.8(3) . . . . ?
C6 O4 C64 C65 -3.4(3) . . . . ?
C6 O4 C64 C63 177.0(2) . . . . ?
C62 C63 C64 O4 -179.6(2) . . . . ?
C62 C63 C64 C65 0.7(3) . . . . ?
O4 C64 C65 C66 -179.7(2) . . . . ?
C63 C64 C65 C66 -0.2(3) . . . . ?
C64 C65 C66 C61 -0.3(3) . . . . ?
C62 C61 C66 C65 0.2(3) . . . . ?
C4 C61 C66 C65 -176.8(2) . . . . ?
C76 C71 C72 C73 0.0 . . . . ?
C77 C71 C72 C73 -178.5(7) . . . . ?
C76 C71 C72 C78 -175.9(7) . . . . ?
C77 C71 C72 C78 5.6(9) . . . . ?
C71 C72 C73 C74 0.0 . . . . ?
C78 C72 C73 C74 176.1(7) . . . . ?
C72 C73 C74 C75 0.0 . . . . ?
C73 C74 C75 C76 0.0 . . . . ?
C74 C75 C76 C71 0.0 . . . . ?
C72 C71 C76 C75 0.0 . . . . ?
C77 C71 C76 C75 178.6(7) . . . . ?
C86 C81 C82 C83 0.0 . . . . ?
C87 C81 C82 C83 -173.2(14) . . . . ?
C86 C81 C82 C88 177.3(11) . . . . ?
C87 C81 C82 C88 4.1(14) . . . . ?
C81 C82 C83 C84 0.0 . . . . ?
C88 C82 C83 C84 -177.1(12) . . . . ?
C82 C83 C84 C85 0.0 . . . . ?
C83 C84 C85 C86 0.0 . . . . ?
C84 C85 C86 C81 0.0 . . . . ?
C82 C81 C86 C85 0.0 . . . . ?
C87 C81 C86 C85 174.1(12) . . . . ?
